data_4514135
loop_
_publ_author_name
'Yang, Lirong'
'Lian, Chen'
'Li, Xuefei'
'Han, Yuyang'
'Yang, Lele'
'Cai, Ting'
'Shao, Caiyun'

_publ_section_title
;
 Highly Selective Bifunctional Luminescent Sensor toward Nitrobenzene and
 Cu(2+) Ion Based on Microporous Metal-Organic Frameworks: Synthesis,
 Structures, and Properties.
;
_journal_issue 20
_journal_name_full 'ACS applied materials &amp; interfaces'
_journal_page_first 17208
_journal_page_last 17217
_journal_paper_doi 10.1021/acsami.7b01758
_journal_volume 9
_journal_year 2017
_chemical_formula_moiety 'C85 H55 Cd2 N12 O10'
_chemical_formula_sum 'C85 H55 Cd2 N12 O10'
_chemical_formula_weight 1629.23
_space_group_crystal_system triclinic
_space_group_IT_number 2
_space_group_name_Hall '-P 1'
_space_group_name_H-M_alt 'P -1'
_symmetry_space_group_name_Hall '-P 1'
_symmetry_space_group_name_H-M 'P -1'
_atom_sites_solution_hydrogens mixed
_audit_creation_date 2016-03-08
_audit_creation_method
;
Olex2 1.2-beta
(compiled 2015.08.17 svn.r3210 for OlexSys, GUI svn.r5083)
;
_cell_angle_alpha 85.5670(10)
_cell_angle_beta 76.2310(10)
_cell_angle_gamma 85.8780(10)
_cell_formula_units_Z 2
_cell_length_a 10.5207(6)
_cell_length_b 19.5694(11)
_cell_length_c 19.8195(12)
_cell_measurement_reflns_used 4637
_cell_measurement_temperature 296.15
_cell_measurement_theta_max 24.37
_cell_measurement_theta_min 2.30
_cell_volume 3945.4(4)
_computing_molecular_graphics 'Olex2 (Dolomanov et al., 2009)'
_computing_publication_material 'Olex2 (Dolomanov et al., 2009)'
_computing_structure_refinement 'ShelXL (Sheldrick, 2015)'
_diffrn_ambient_temperature 296.15
_diffrn_measured_fraction_theta_full 0.993
_diffrn_measured_fraction_theta_max 0.927
_diffrn_measurement_device_type 'Bruker Smart APEX II CCD area detector'
_diffrn_measurement_method '\f and \w scans'
_diffrn_radiation_type MoK\a
_diffrn_radiation_wavelength 0.71073
_diffrn_reflns_av_R_equivalents 0.0277
_diffrn_reflns_av_unetI/netI 0.0740
_diffrn_reflns_Laue_measured_fraction_full 0.993
_diffrn_reflns_Laue_measured_fraction_max 0.927
_diffrn_reflns_limit_h_max 13
_diffrn_reflns_limit_h_min -13
_diffrn_reflns_limit_k_max 18
_diffrn_reflns_limit_k_min -26
_diffrn_reflns_limit_l_max 25
_diffrn_reflns_limit_l_min -24
_diffrn_reflns_number 25242
_diffrn_reflns_point_group_measured_fraction_full 0.993
_diffrn_reflns_point_group_measured_fraction_max 0.927
_diffrn_reflns_theta_full 25.242
_diffrn_reflns_theta_max 28.314
_diffrn_reflns_theta_min 1.060
_diffrn_standards_number 0
_exptl_absorpt_coefficient_mu 0.605
_exptl_absorpt_correction_T_max 0.7457
_exptl_absorpt_correction_T_min 0.6932
_exptl_absorpt_correction_type multi-scan
_exptl_absorpt_process_details
;
SADABS-2008/1 (Bruker,2008) was used for absorption correction.
wR2(int) was 0.0450 before and 0.0369 after correction.
The Ratio of minimum to maximum transmission is 0.9296.
The \l/2 correction factor is 0.0015.
;
_exptl_crystal_colour colourless
_exptl_crystal_colour_primary colourless
_exptl_crystal_density_diffrn 1.371
_exptl_crystal_description block
_exptl_crystal_F_000 1650
_exptl_crystal_size_max 0.34
_exptl_crystal_size_mid 0.26
_exptl_crystal_size_min 0.22
_refine_diff_density_max 0.581
_refine_diff_density_min -0.436
_refine_diff_density_rms 0.101
_refine_ls_extinction_method none
_refine_ls_goodness_of_fit_ref 1.010
_refine_ls_hydrogen_treatment mixed
_refine_ls_matrix_type full
_refine_ls_number_parameters 1013
_refine_ls_number_reflns 18194
_refine_ls_number_restraints 75
_refine_ls_restrained_S_all 1.017
_refine_ls_R_factor_all 0.1002
_refine_ls_R_factor_gt 0.0513
_refine_ls_shift/su_max 0.001
_refine_ls_shift/su_mean 0.000
_refine_ls_structure_factor_coef Fsqd
_refine_ls_weighting_details 'w=1/[\s^2^(Fo^2^)+(0.0811P)^2^] where P=(Fo^2^+2Fc^2^)/3'
_refine_ls_weighting_scheme calc
_refine_ls_wR_factor_gt 0.1329
_refine_ls_wR_factor_ref 0.1720
_reflns_Friedel_coverage 0.000
_reflns_number_gt 10613
_reflns_number_total 18194
_reflns_threshold_expression 'I > 2\s(I)'
_cod_data_source_file am7b01758_si_003.cif
_cod_data_source_block 8243_sq
_cod_database_code 4514135
_shelx_space_group_comment
;
The symmetry employed for this shelxl refinement is uniquely defined
by the following loop, which should always be used as a source of
symmetry information in preference to the above space-group names.
They are only intended as comments.
;
_olex2_refinement_description
;
1. Fixed Uiso
 At 1.2 times of:
  All C(H) groups, All C(H,H) groups
2. Rigid bond restraints
 C30, C32, C31, C29, N1, N2, C26, C27, C28
 with sigma for 1-2 distances of 0.01 and sigma for 1-3 distances of 0.01
3. Uiso/Uaniso restraints and constraints
Uanis(C30) \\sim Ueq, Uanis(C32) \\sim Ueq, Uanis(C31) \\sim Ueq, Uanis(C29)
\\sim Ueq, Uanis(N1) \\sim Ueq, Uanis(C28) \\sim Ueq, Uanis(C27) \\sim Ueq,
Uanis(C26) \\sim Ueq, Uanis(N2) \\sim Ueq: with sigma of 0.01 and sigma for
terminal atoms of 0.02
4. Others
 Sof(H28)=Sof(N2)=Sof(C31)=Sof(H31)=Sof(C32)=Sof(H32)=1-FVAR(1)
 Sof(N1)=Sof(C29)=Sof(H29)=Sof(C30)=Sof(H30)=Sof(H28A)=FVAR(1)
5.a Aromatic/amide H refined with riding coordinates:
 C70(H70), C78(H78), C77(H77), C72(H72), C73(H73), C75(H75), C76(H76),
 C79(H79), C87(H87), C86(H86), C81(H81), C82(H82), C84(H84), C85(H85), C40(H40),
  C48(H48), C47(H47), C42(H42), C43(H43), C45(H45), C46(H46), C60(H60),
 C59(H59), C62(H62), C61(H61), C56(H56), C69(H69), C66(H66), C65(H65), C68(H68),
  C67(H67), C51(H51), C50(H50), C54(H54), C53(H53), C5(H5), C3(H3), C7(H7),
 C36(H36), C35(H35), C38(H38), C37(H37), C39(H39), C24(H24), C29(H29), C30(H30),
  C27(H27), C28(H28A), C19(H19), C18(H18), C22(H22), C21(H21), C11(H11),
 C13(H13), C16(H16), C31(H31), C32(H32)
;
_shelx_shelxl_version_number 2014/7
_olex2_submission_special_instructions 'No special instructions were received'

loop_
_space_group_symop_operation_xyz
'x, y, z'
'-x, -y, -z'

loop_
_atom_site_label
_atom_site_type_symbol
_atom_site_fract_x
_atom_site_fract_y
_atom_site_fract_z
_atom_site_U_iso_or_equiv
_atom_site_adp_type
_atom_site_occupancy
_atom_site_site_symmetry_order
_atom_site_calc_flag
_atom_site_refinement_flags_posn
_atom_site_refinement_flags_adp
_atom_site_refinement_flags_occupancy
_atom_site_disorder_assembly
_atom_site_disorder_group
Cd2 Cd 0.01103(3) 0.28403(2) -0.22962(2) 0.03679(10) Uani 1 1 d . . . . .
Cd1 Cd -0.48495(3) 0.29214(2) 0.27017(2) 0.04045(11) Uani 1 1 d . . . . .
O8 O 0.2258(3) 0.23604(17) 0.08635(17) 0.0509(8) Uani 1 1 d . . . . .
O1 O -0.2476(4) 0.2463(2) 0.2347(2) 0.0795(13) Uani 1 1 d . . . . .
O7 O -0.3463(4) 0.3023(2) 0.1625(2) 0.0808(14) Uani 1 1 d . . . . .
O2 O -0.4326(4) 0.3081(3) 0.36763(19) 0.0876(14) Uani 1 1 d . . . . .
O6 O -0.6373(4) 0.2824(2) 0.3954(2) 0.0780(12) Uani 1 1 d . . . . .
O3 O -0.8642(3) 0.29930(19) 0.65230(18) 0.0593(10) Uani 1 1 d . . . . .
O4 O -0.7568(3) 0.2421(2) 0.72467(18) 0.0612(10) Uani 1 1 d . . . . .
O9 O 0.0448(3) 0.24570(17) -0.12701(16) 0.0536(9) Uani 1 1 d . . . . .
O10 O -0.1644(4) 0.2751(2) -0.0921(2) 0.0834(13) Uani 1 1 d . . . . .
O5 O -0.2831(3) 0.25724(17) 0.59235(17) 0.0514(8) Uani 1 1 d . . . . .
N10 N -0.1758(4) 0.33949(18) -0.2510(2) 0.0442(9) Uani 1 1 d . . . . .
N11 N -0.3189(4) 0.38688(19) -0.3082(2) 0.0438(9) Uani 1 1 d . . . . .
N12 N 0.1101(4) 0.3821(2) -0.2097(2) 0.0528(11) Uani 1 1 d . . . . .
N13 N 0.2377(4) 0.44057(19) -0.1636(2) 0.0467(10) Uani 1 1 d . . . . .
N5 N -0.6247(4) 0.37462(19) 0.2407(2) 0.0498(10) Uani 1 1 d . . . . .
N6 N -0.7523(4) 0.43652(18) 0.1825(2) 0.0482(10) Uani 1 1 d . . . . .
N7 N 0.5621(4) -0.1932(2) -0.2478(2) 0.0490(10) Uani 1 1 d . . . . .
N8 N 0.8049(3) -0.02337(18) -0.1571(2) 0.0440(9) Uani 1 1 d . . . . .
N9 N 1.2473(5) 0.0076(3) -0.1148(4) 0.102(2) Uani 1 1 d . . . . .
N4 N 0.0606(4) -0.17943(19) 0.2589(2) 0.0490(10) Uani 1 1 d . . . . .
N3 N 0.2932(3) -0.00839(19) 0.3544(2) 0.0489(10) Uani 1 1 d . . . . .
N1 N 0.7346(10) 0.0258(7) 0.3922(8) 0.087(3) Uani 0.526(9) 1 d . U P A 2
C70 C -0.1930(4) 0.3669(2) -0.3109(3) 0.0441(11) Uani 1 1 d . . . . .
H70 H -0.1258 0.3720 -0.3507 0.053 Uiso 1 1 calc R . . . .
C78 C -0.2987(5) 0.3397(3) -0.2055(3) 0.0579(14) Uani 1 1 d . . . . .
H78 H -0.3185 0.3234 -0.1590 0.070 Uiso 1 1 calc R . . . .
C77 C -0.3851(5) 0.3692(3) -0.2431(3) 0.0659(16) Uani 1 1 d . . . . .
H77 H -0.4752 0.3757 -0.2261 0.079 Uiso 1 1 calc R . . . .
C71 C -0.3715(5) 0.4202(2) -0.3621(3) 0.0466(11) Uani 1 1 d . . . . .
C72 C -0.5029(5) 0.4283(3) -0.3548(3) 0.0698(17) Uani 1 1 d . . . . .
H72 H -0.5594 0.4125 -0.3138 0.084 Uiso 1 1 calc R . . . .
C73 C -0.5527(5) 0.4602(3) -0.4084(3) 0.0769(18) Uani 1 1 d . . . . .
H73 H -0.6431 0.4665 -0.4023 0.092 Uiso 1 1 calc R . . . .
C74 C -0.4736(5) 0.4831(3) -0.4706(3) 0.0525(13) Uani 1 1 d . . . . .
C75 C -0.3413(6) 0.4734(4) -0.4755(4) 0.105(3) Uani 1 1 d . . . . .
H75 H -0.2836 0.4882 -0.5164 0.126 Uiso 1 1 calc R . . . .
C76 C -0.2909(6) 0.4421(4) -0.4215(3) 0.097(3) Uani 1 1 d . . . . .
H76 H -0.2006 0.4365 -0.4266 0.116 Uiso 1 1 calc R . . . .
C79 C 0.1798(5) 0.3816(2) -0.1626(3) 0.0504(12) Uani 1 1 d . . . . .
H79 H 0.1880 0.3441 -0.1317 0.061 Uiso 1 1 calc R . . . .
C87 C 0.1241(6) 0.4457(3) -0.2446(3) 0.0660(15) Uani 1 1 d . . . . .
H87 H 0.0856 0.4611 -0.2810 0.079 Uiso 1 1 calc R . . . .
C86 C 0.2029(6) 0.4826(3) -0.2176(3) 0.0689(16) Uani 1 1 d . . . . .
H86 H 0.2285 0.5269 -0.2321 0.083 Uiso 1 1 calc R . . . .
C80 C 0.3160(5) 0.4579(2) -0.1183(2) 0.0477(12) Uani 1 1 d . . . . .
C81 C 0.3713(7) 0.4076(3) -0.0819(3) 0.084(2) Uani 1 1 d . . . . .
H81 H 0.3622 0.3618 -0.0884 0.101 Uiso 1 1 calc R . . . .
C82 C 0.4406(7) 0.4241(3) -0.0355(3) 0.082(2) Uani 1 1 d . . . . .
H82 H 0.4749 0.3886 -0.0099 0.099 Uiso 1 1 calc R . . . .
C83 C 0.4621(4) 0.4916(2) -0.0250(3) 0.0481(12) Uani 1 1 d . . . . .
C84 C 0.4098(6) 0.5409(3) -0.0665(3) 0.0657(16) Uani 1 1 d . . . . .
H84 H 0.4249 0.5867 -0.0639 0.079 Uiso 1 1 calc R . . . .
C85 C 0.3370(5) 0.5245(3) -0.1108(3) 0.0613(15) Uani 1 1 d . . . . .
H85 H 0.3011 0.5594 -0.1364 0.074 Uiso 1 1 calc R . . . .
C40 C -0.6777(5) 0.3785(2) 0.1870(3) 0.0580(14) Uani 1 1 d . . . . .
H40 H -0.6651 0.3446 0.1553 0.070 Uiso 1 1 calc R . . . .
C48 C -0.6690(7) 0.4327(3) 0.2737(3) 0.081(2) Uani 1 1 d . . . . .
H48 H -0.6479 0.4448 0.3141 0.097 Uiso 1 1 calc R . . . .
C47 C -0.7481(6) 0.4705(3) 0.2392(3) 0.086(2) Uani 1 1 d . . . . .
H47 H -0.7920 0.5122 0.2518 0.104 Uiso 1 1 calc R . . . .
C41 C -0.8249(5) 0.4561(2) 0.1306(3) 0.0511(12) Uani 1 1 d . . . . .
C42 C -0.8846(8) 0.4080(3) 0.1057(4) 0.105(3) Uani 1 1 d . . . . .
H42 H -0.8799 0.3626 0.1230 0.126 Uiso 1 1 calc R . . . .
C43 C -0.9516(7) 0.4257(3) 0.0552(4) 0.095(2) Uani 1 1 d . . . . .
H43 H -0.9909 0.3914 0.0389 0.114 Uiso 1 1 calc R . . . .
C44 C -0.9637(5) 0.4914(2) 0.0276(3) 0.0478(12) Uani 1 1 d . . . . .
C45 C -0.9039(5) 0.5390(2) 0.0553(3) 0.0569(14) Uani 1 1 d . . . . .
H45 H -0.9115 0.5848 0.0395 0.068 Uiso 1 1 calc R . . . .
C46 C -0.8344(5) 0.5227(2) 0.1043(3) 0.0564(13) Uani 1 1 d . . . . .
H46 H -0.7932 0.5566 0.1201 0.068 Uiso 1 1 calc R . . . .
C60 C 0.6877(5) -0.1832(2) -0.2515(3) 0.0536(13) Uani 1 1 d . . . . .
H60 H 0.7506 -0.2156 -0.2728 0.064 Uiso 1 1 calc R . . . .
C59 C 0.7296(4) -0.1278(2) -0.2258(3) 0.0506(13) Uani 1 1 d . . . . .
H59 H 0.8187 -0.1233 -0.2305 0.061 Uiso 1 1 calc R . . . .
C58 C 0.6399(4) -0.0790(2) -0.1933(2) 0.0405(10) Uani 1 1 d . . . . .
C62 C 0.5109(5) -0.0880(3) -0.1923(4) 0.081(2) Uani 1 1 d . . . . .
H62 H 0.4462 -0.0554 -0.1731 0.097 Uiso 1 1 calc R . . . .
C61 C 0.4771(5) -0.1442(3) -0.2192(4) 0.081(2) Uani 1 1 d . . . . .
H61 H 0.3889 -0.1484 -0.2174 0.097 Uiso 1 1 calc R . . . .
C57 C 0.6784(4) -0.0224(2) -0.1581(2) 0.0428(11) Uani 1 1 d . . . . .
C56 C 0.5862(4) 0.0261(2) -0.1242(2) 0.0418(11) Uani 1 1 d . . . . .
H56 H 0.4999 0.0269 -0.1285 0.050 Uiso 1 1 calc R . . . .
C55 C 0.6224(4) 0.0730(2) -0.0842(2) 0.0388(10) Uani 1 1 d . . . . .
C69 C 0.7537(4) 0.0725(2) -0.0846(3) 0.0450(11) Uani 1 1 d . . . . .
H69 H 0.7834 0.1044 -0.0603 0.054 Uiso 1 1 calc R . . . .
C63 C 0.8419(4) 0.0242(2) -0.1214(3) 0.0444(11) Uani 1 1 d . . . . .
C66 C 1.1797(6) 0.0672(3) -0.1146(4) 0.084(2) Uani 1 1 d . . . . .
H66 H 1.2236 0.1064 -0.1130 0.101 Uiso 1 1 calc R . . . .
C65 C 1.0514(5) 0.0757(3) -0.1164(3) 0.0617(15) Uani 1 1 d . . . . .
H65 H 1.0104 0.1194 -0.1156 0.074 Uiso 1 1 calc R . . . .
C64 C 0.9815(5) 0.0191(3) -0.1194(3) 0.0541(13) Uani 1 1 d . . . . .
C68 C 1.0507(5) -0.0443(3) -0.1197(4) 0.077(2) Uani 1 1 d . . . . .
H68 H 1.0095 -0.0842 -0.1221 0.093 Uiso 1 1 calc R . . . .
C67 C 1.1795(6) -0.0476(4) -0.1166(5) 0.102(3) Uani 1 1 d . . . . .
H67 H 1.2227 -0.0907 -0.1155 0.123 Uiso 1 1 calc R . . . .
C52 C 0.5222(4) 0.1176(2) -0.0412(2) 0.0399(10) Uani 1 1 d . . . . .
C51 C 0.5459(4) 0.1813(2) -0.0210(3) 0.0510(13) Uani 1 1 d . . . . .
H51 H 0.6295 0.1978 -0.0355 0.061 Uiso 1 1 calc R . . . .
C50 C 0.4467(5) 0.2204(2) 0.0204(3) 0.0549(14) Uani 1 1 d . . . . .
H50 H 0.4633 0.2634 0.0325 0.066 Uiso 1 1 calc R . . . .
C49 C 0.3239(5) 0.1957(2) 0.0436(2) 0.0455(11) Uani 1 1 d . . . . .
C54 C 0.2972(4) 0.1325(2) 0.0259(2) 0.0454(11) Uani 1 1 d . . . . .
H54 H 0.2139 0.1160 0.0417 0.054 Uiso 1 1 calc R . . . .
C53 C 0.3960(4) 0.0941(2) -0.0157(3) 0.0492(12) Uani 1 1 d . . . . .
H53 H 0.3784 0.0511 -0.0271 0.059 Uiso 1 1 calc R . . . .
C5 C -0.0051(5) 0.2472(2) 0.1292(2) 0.0443(11) Uani 1 1 d . . . . .
H5 H 0.0064 0.2428 0.1745 0.053 Uiso 1 1 calc R . . . .
C4 C 0.1020(4) 0.2409(2) 0.0718(2) 0.0376(10) Uani 1 1 d . . . . .
C3 C 0.0837(4) 0.2436(2) 0.0045(2) 0.0376(10) Uani 1 1 d . . . . .
H3 H 0.1554 0.2381 -0.0329 0.045 Uiso 1 1 calc R . . . .
C2 C -0.0411(4) 0.2543(2) -0.0068(2) 0.0378(10) Uani 1 1 d . . . . .
C7 C -0.1467(4) 0.2646(2) 0.0473(2) 0.0421(11) Uani 1 1 d . . . . .
H7 H -0.2296 0.2743 0.0389 0.050 Uiso 1 1 calc R . . . .
C6 C -0.1297(5) 0.2603(2) 0.1160(3) 0.0458(12) Uani 1 1 d . . . . .
C8 C -0.2489(5) 0.2702(3) 0.1764(3) 0.0531(13) Uani 1 1 d . . . . .
C36 C 0.1856(5) -0.1683(2) 0.2551(3) 0.0491(12) Uani 1 1 d . . . . .
H36 H 0.2499 -0.1989 0.2320 0.059 Uiso 1 1 calc R . . . .
C35 C 0.2244(5) -0.1138(2) 0.2838(3) 0.0499(12) Uani 1 1 d . . . . .
H35 H 0.3130 -0.1080 0.2794 0.060 Uiso 1 1 calc R . . . .
C34 C 0.1314(4) -0.0677(2) 0.3192(2) 0.0432(11) Uani 1 1 d . . . . .
C38 C 0.0020(5) -0.0784(3) 0.3203(4) 0.077(2) Uani 1 1 d . . . . .
H38 H -0.0649 -0.0481 0.3419 0.092 Uiso 1 1 calc R . . . .
C37 C -0.0271(5) -0.1343(3) 0.2893(4) 0.082(2) Uani 1 1 d . . . . .
H37 H -0.1145 -0.1400 0.2903 0.099 Uiso 1 1 calc R . . . .
C33 C 0.1673(4) -0.0107(2) 0.3553(3) 0.0448(11) Uani 1 1 d . . . . .
C39 C 0.0721(4) 0.0343(2) 0.3929(2) 0.0441(11) Uani 1 1 d . . . . .
H39 H -0.0153 0.0318 0.3918 0.053 Uiso 1 1 calc R . . . .
C23 C 0.1072(4) 0.0830(2) 0.4320(3) 0.0437(11) Uani 1 1 d . . . . .
C24 C 0.2387(4) 0.0846(2) 0.4302(3) 0.0540(14) Uani 1 1 d . . . . .
H24 H 0.2673 0.1157 0.4557 0.065 Uiso 1 1 calc R . . . .
C25 C 0.3288(5) 0.0395(3) 0.3900(3) 0.0558(14) Uani 1 1 d . . . . .
C29 C 0.6748(12) -0.0299(8) 0.3883(9) 0.093(4) Uani 0.526(9) 1 d . U P A 2
H29 H 0.7236 -0.0715 0.3833 0.111 Uiso 0.526(9) 1 calc R . P A 2
C30 C 0.5390(11) -0.0289(7) 0.3915(8) 0.075(3) Uani 0.526(9) 1 d . U P A 2
H30 H 0.4941 -0.0690 0.3974 0.089 Uiso 0.526(9) 1 calc R . P A 2
C26 C 0.4705(5) 0.0416(3) 0.3847(4) 0.0780(19) Uani 1 1 d . U . . .
C27 C 0.5294(5) 0.0975(3) 0.3975(3) 0.0685(16) Uani 1 1 d . U . . .
H27 H 0.4783 0.1370 0.4112 0.082 Uiso 1 1 calc R . . . .
C28 C 0.6614(7) 0.0965(4) 0.3906(4) 0.095(2) Uani 1 1 d . U . . .
H28A H 0.7053 0.1369 0.3852 0.114 Uiso 0.526(9) 1 calc R . P A 2
H28 H 0.686(13) 0.140(7) 0.411(7) 0.114 Uiso 0.474(9) 1 d R . P A 1
C20 C 0.0062(5) 0.1287(2) 0.4751(2) 0.0441(11) Uani 1 1 d . . . . .
C19 C 0.0344(5) 0.1912(3) 0.4952(3) 0.0674(18) Uani 1 1 d . . . . .
H19 H 0.1201 0.2049 0.4821 0.081 Uiso 1 1 calc R . . . .
C18 C -0.0615(5) 0.2337(3) 0.5343(3) 0.0677(17) Uani 1 1 d . . . . .
H18 H -0.0404 0.2751 0.5477 0.081 Uiso 1 1 calc R . . . .
C17 C -0.1880(4) 0.2138(2) 0.5528(2) 0.0452(11) Uani 1 1 d . . . . .
C22 C -0.2193(5) 0.1519(2) 0.5360(2) 0.0474(12) Uani 1 1 d . . . . .
H22 H -0.3048 0.1380 0.5504 0.057 Uiso 1 1 calc R . . . .
C21 C -0.1215(5) 0.1098(2) 0.4969(3) 0.0480(12) Uani 1 1 d . . . . .
H21 H -0.1429 0.0677 0.4852 0.058 Uiso 1 1 calc R . . . .
C11 C -0.4095(4) 0.2766(2) 0.5051(2) 0.0479(12) Uani 1 1 d . . . . .
H11 H -0.3328 0.2798 0.4704 0.057 Uiso 1 1 calc R . . . .
C12 C -0.4031(4) 0.2640(2) 0.5744(2) 0.0424(11) Uani 1 1 d . . . . .
C13 C -0.5153(5) 0.2611(2) 0.6252(2) 0.0469(12) Uani 1 1 d . . . . .
H13 H -0.5102 0.2526 0.6713 0.056 Uiso 1 1 calc R . . . .
C14 C -0.6364(5) 0.2707(2) 0.6095(2) 0.0437(11) Uani 1 1 d . . . . .
C15 C -0.7607(5) 0.2706(3) 0.6654(3) 0.0511(13) Uani 1 1 d . . . . .
C16 C -0.6436(4) 0.2818(2) 0.5411(2) 0.0472(12) Uani 1 1 d . . . . .
H16 H -0.7251 0.2877 0.5301 0.057 Uiso 1 1 calc R . . . .
C10 C -0.5295(5) 0.2843(2) 0.4879(2) 0.0473(12) Uani 1 1 d . . . . .
C9 C -0.5362(5) 0.2922(3) 0.4131(3) 0.0491(12) Uani 1 1 d . . . . .
C1 C -0.0571(5) 0.2589(2) -0.0809(3) 0.0459(11) Uani 1 1 d . . . . .
N2 N 0.7487(10) 0.0618(7) 0.3461(8) 0.077(3) Uani 0.474(9) 1 d . U P A 1
C31 C 0.6946(13) 0.0095(8) 0.3274(9) 0.086(4) Uani 0.474(9) 1 d . U P A 1
H31 H 0.7513 -0.0244 0.3043 0.103 Uiso 0.474(9) 1 calc R . P A 1
C32 C 0.5616(12) 0.0004(7) 0.3391(8) 0.067(4) Uani 0.474(9) 1 d . U P A 1
H32 H 0.5324 -0.0331 0.3166 0.080 Uiso 0.474(9) 1 calc R . P A 1

loop_
_atom_site_aniso_label
_atom_site_aniso_U_11
_atom_site_aniso_U_22
_atom_site_aniso_U_33
_atom_site_aniso_U_23
_atom_site_aniso_U_13
_atom_site_aniso_U_12
Cd2 0.03222(18) 0.0448(2) 0.03521(19) -0.01299(14) -0.00862(14) -0.00061(13)
Cd1 0.0397(2) 0.0474(2) 0.03287(19) -0.00869(14) -0.00473(15) 0.00066(14)
O8 0.0435(19) 0.063(2) 0.047(2) -0.0211(16) -0.0110(16) 0.0104(15)
O1 0.058(2) 0.134(4) 0.039(2) -0.017(2) 0.0063(19) -0.006(2)
O7 0.055(3) 0.087(3) 0.074(3) 0.013(2) 0.023(2) 0.024(2)
O2 0.054(2) 0.169(4) 0.040(2) -0.022(2) -0.0055(19) -0.009(3)
O6 0.061(3) 0.128(4) 0.051(2) -0.008(2) -0.022(2) -0.009(2)
O3 0.041(2) 0.083(3) 0.050(2) -0.0187(18) 0.0025(17) -0.0059(18)
O4 0.048(2) 0.087(3) 0.042(2) -0.0100(19) 0.0036(17) -0.0023(18)
O9 0.063(2) 0.066(2) 0.0301(17) -0.0090(15) -0.0047(16) -0.0070(17)
O10 0.062(3) 0.132(4) 0.061(3) -0.002(2) -0.030(2) 0.007(2)
O5 0.0414(19) 0.067(2) 0.050(2) -0.0304(16) -0.0143(16) 0.0090(15)
N10 0.037(2) 0.048(2) 0.051(2) -0.0159(18) -0.0137(18) 0.0040(17)
N11 0.034(2) 0.048(2) 0.051(2) -0.0083(18) -0.0107(18) 0.0027(17)
N12 0.054(3) 0.054(3) 0.056(3) -0.012(2) -0.019(2) -0.010(2)
N13 0.050(2) 0.047(2) 0.046(2) -0.0075(18) -0.0133(19) -0.0098(18)
N5 0.057(3) 0.048(2) 0.046(2) -0.0123(18) -0.015(2) 0.0108(19)
N6 0.056(3) 0.038(2) 0.053(3) -0.0106(18) -0.015(2) 0.0046(18)
N7 0.034(2) 0.053(2) 0.062(3) -0.019(2) -0.0105(19) 0.0015(17)
N8 0.029(2) 0.042(2) 0.062(3) -0.0115(18) -0.0102(18) -0.0005(16)
N9 0.039(3) 0.087(4) 0.194(7) -0.063(4) -0.042(4) 0.008(3)
N4 0.045(2) 0.044(2) 0.063(3) -0.0198(19) -0.020(2) 0.0026(18)
N3 0.029(2) 0.047(2) 0.076(3) -0.026(2) -0.0176(19) 0.0047(16)
N1 0.051(5) 0.102(6) 0.115(8) -0.026(6) -0.028(5) -0.012(4)
C70 0.039(3) 0.048(3) 0.048(3) -0.013(2) -0.013(2) 0.002(2)
C78 0.036(3) 0.067(3) 0.067(4) -0.003(3) -0.006(3) 0.004(2)
C77 0.035(3) 0.080(4) 0.078(4) -0.001(3) -0.008(3) 0.011(3)
C71 0.043(3) 0.048(3) 0.052(3) -0.007(2) -0.017(2) 0.001(2)
C72 0.041(3) 0.104(5) 0.056(4) 0.010(3) -0.004(3) 0.014(3)
C73 0.033(3) 0.106(5) 0.086(5) 0.002(4) -0.013(3) 0.020(3)
C74 0.042(3) 0.060(3) 0.060(4) -0.003(3) -0.021(2) -0.004(2)
C75 0.048(4) 0.178(8) 0.083(5) 0.053(5) -0.023(3) -0.012(4)
C76 0.039(3) 0.177(8) 0.071(5) 0.037(5) -0.019(3) -0.011(4)
C79 0.056(3) 0.046(3) 0.055(3) -0.005(2) -0.021(3) -0.014(2)
C87 0.078(4) 0.053(3) 0.076(4) -0.004(3) -0.035(3) -0.005(3)
C86 0.083(4) 0.049(3) 0.084(4) 0.000(3) -0.036(4) -0.015(3)
C80 0.051(3) 0.049(3) 0.043(3) -0.013(2) -0.005(2) -0.011(2)
C81 0.134(6) 0.038(3) 0.107(5) -0.011(3) -0.075(5) -0.015(3)
C82 0.133(6) 0.047(3) 0.093(5) -0.001(3) -0.076(4) -0.018(3)
C83 0.046(3) 0.043(3) 0.055(3) -0.009(2) -0.008(2) -0.012(2)
C84 0.086(4) 0.044(3) 0.076(4) -0.006(3) -0.031(3) -0.021(3)
C85 0.075(4) 0.048(3) 0.071(4) 0.000(3) -0.035(3) -0.015(3)
C40 0.073(4) 0.042(3) 0.059(3) -0.019(2) -0.016(3) 0.019(2)
C48 0.123(6) 0.056(4) 0.079(4) -0.033(3) -0.056(4) 0.031(3)
C47 0.117(6) 0.064(4) 0.094(5) -0.052(4) -0.055(4) 0.043(3)
C41 0.054(3) 0.038(3) 0.063(3) -0.009(2) -0.017(3) 0.006(2)
C42 0.165(7) 0.034(3) 0.157(7) 0.010(4) -0.117(6) -0.019(4)
C43 0.144(7) 0.037(3) 0.142(7) 0.006(3) -0.106(6) -0.016(3)
C44 0.053(3) 0.028(2) 0.061(3) -0.005(2) -0.010(2) 0.001(2)
C45 0.074(4) 0.032(3) 0.065(4) 0.000(2) -0.020(3) -0.002(2)
C46 0.075(4) 0.036(3) 0.065(4) -0.002(2) -0.029(3) -0.005(2)
C60 0.042(3) 0.055(3) 0.058(3) -0.018(2) -0.001(2) 0.008(2)
C59 0.031(2) 0.052(3) 0.066(3) -0.015(2) -0.003(2) 0.000(2)
C58 0.029(2) 0.041(2) 0.053(3) -0.010(2) -0.010(2) 0.0020(18)
C62 0.032(3) 0.074(4) 0.142(6) -0.062(4) -0.013(3) 0.003(3)
C61 0.031(3) 0.080(4) 0.143(6) -0.059(4) -0.029(3) 0.007(3)
C57 0.032(2) 0.043(3) 0.054(3) -0.009(2) -0.009(2) -0.0015(19)
C56 0.028(2) 0.044(3) 0.054(3) -0.006(2) -0.010(2) 0.0016(18)
C55 0.031(2) 0.040(2) 0.046(3) -0.0039(19) -0.011(2) -0.0005(18)
C69 0.034(2) 0.040(3) 0.061(3) -0.008(2) -0.012(2) 0.0017(19)
C63 0.029(2) 0.046(3) 0.059(3) -0.010(2) -0.011(2) -0.0002(19)
C66 0.045(3) 0.071(4) 0.148(7) -0.037(4) -0.036(4) -0.007(3)
C65 0.042(3) 0.051(3) 0.099(5) -0.026(3) -0.023(3) -0.002(2)
C64 0.032(3) 0.053(3) 0.078(4) -0.024(3) -0.012(2) 0.006(2)
C68 0.038(3) 0.056(3) 0.140(6) -0.029(4) -0.017(3) -0.003(2)
C67 0.040(3) 0.086(5) 0.190(8) -0.057(5) -0.035(4) 0.019(3)
C52 0.033(2) 0.038(2) 0.051(3) -0.004(2) -0.015(2) 0.0023(18)
C51 0.034(3) 0.052(3) 0.067(3) -0.014(2) -0.008(2) -0.008(2)
C50 0.046(3) 0.043(3) 0.078(4) -0.023(3) -0.013(3) -0.001(2)
C49 0.046(3) 0.047(3) 0.043(3) -0.009(2) -0.009(2) 0.010(2)
C54 0.033(2) 0.047(3) 0.053(3) -0.002(2) -0.003(2) -0.002(2)
C53 0.038(3) 0.041(3) 0.070(3) -0.013(2) -0.014(2) 0.006(2)
C5 0.054(3) 0.037(2) 0.039(3) -0.0104(19) -0.003(2) 0.005(2)
C4 0.033(2) 0.038(2) 0.039(3) -0.0071(18) -0.0023(19) 0.0046(18)
C3 0.038(2) 0.035(2) 0.034(2) -0.0079(18) 0.0029(19) 0.0006(18)
C2 0.041(3) 0.034(2) 0.037(2) -0.0046(18) -0.005(2) -0.0040(18)
C7 0.037(2) 0.039(2) 0.048(3) -0.005(2) -0.006(2) 0.0007(19)
C6 0.041(3) 0.036(2) 0.054(3) -0.009(2) 0.003(2) -0.0016(19)
C8 0.047(3) 0.052(3) 0.051(3) -0.011(2) 0.010(3) -0.004(2)
C36 0.040(3) 0.045(3) 0.061(3) -0.023(2) -0.004(2) -0.002(2)
C35 0.038(3) 0.050(3) 0.063(3) -0.019(2) -0.008(2) -0.002(2)
C34 0.039(3) 0.039(2) 0.055(3) -0.015(2) -0.015(2) -0.0015(19)
C38 0.041(3) 0.065(4) 0.136(6) -0.062(4) -0.032(3) 0.019(3)
C37 0.041(3) 0.073(4) 0.149(6) -0.071(4) -0.040(4) 0.012(3)
C33 0.036(3) 0.037(2) 0.066(3) -0.018(2) -0.019(2) 0.0039(19)
C39 0.032(2) 0.043(3) 0.062(3) -0.012(2) -0.017(2) -0.0012(19)
C23 0.037(3) 0.040(2) 0.057(3) -0.015(2) -0.013(2) -0.0019(19)
C24 0.037(3) 0.053(3) 0.082(4) -0.036(3) -0.025(3) 0.003(2)
C25 0.036(3) 0.055(3) 0.085(4) -0.029(3) -0.024(3) 0.003(2)
C29 0.056(5) 0.100(6) 0.130(9) -0.038(7) -0.027(6) 0.002(5)
C30 0.050(5) 0.078(5) 0.107(8) -0.034(6) -0.031(6) -0.002(4)
C26 0.043(3) 0.092(4) 0.111(5) -0.061(4) -0.027(3) 0.010(3)
C27 0.046(3) 0.078(3) 0.087(4) -0.028(3) -0.017(3) -0.009(3)
C28 0.056(3) 0.116(5) 0.125(6) -0.051(4) -0.029(4) -0.007(3)
C20 0.044(3) 0.042(3) 0.050(3) -0.014(2) -0.017(2) 0.001(2)
C19 0.031(3) 0.061(3) 0.111(5) -0.044(3) -0.007(3) -0.001(2)
C18 0.050(3) 0.061(3) 0.098(5) -0.047(3) -0.017(3) -0.002(3)
C17 0.037(3) 0.053(3) 0.048(3) -0.015(2) -0.013(2) 0.006(2)
C22 0.039(3) 0.055(3) 0.051(3) -0.013(2) -0.011(2) -0.004(2)
C21 0.046(3) 0.041(3) 0.061(3) -0.014(2) -0.016(2) -0.003(2)
C11 0.036(3) 0.063(3) 0.042(3) -0.019(2) -0.001(2) 0.004(2)
C12 0.039(3) 0.047(3) 0.043(3) -0.019(2) -0.010(2) 0.002(2)
C13 0.050(3) 0.059(3) 0.029(2) -0.017(2) -0.002(2) 0.002(2)
C14 0.045(3) 0.054(3) 0.031(2) -0.012(2) -0.002(2) -0.004(2)
C15 0.043(3) 0.059(3) 0.049(3) -0.026(2) 0.001(2) -0.006(2)
C16 0.036(3) 0.059(3) 0.047(3) -0.016(2) -0.006(2) -0.001(2)
C10 0.049(3) 0.053(3) 0.039(3) -0.019(2) -0.006(2) 0.003(2)
C9 0.044(3) 0.062(3) 0.041(3) -0.015(2) -0.009(2) 0.006(2)
C1 0.057(3) 0.038(3) 0.047(3) 0.000(2) -0.017(3) -0.011(2)
N2 0.043(5) 0.090(7) 0.106(8) -0.026(6) -0.029(5) 0.001(4)
C31 0.051(5) 0.092(7) 0.117(9) -0.040(7) -0.018(6) 0.011(5)
C32 0.050(5) 0.071(7) 0.086(8) -0.035(6) -0.026(5) 0.012(5)

loop_
_atom_type_symbol
_atom_type_description
_atom_type_scat_dispersion_real
_atom_type_scat_dispersion_imag
_atom_type_scat_source
C C 0.0030 0.0020 'International Tables Vol C Tables 4.2.6.8 and 6.1.1.4'
H H 0.0000 0.0000 'International Tables Vol C Tables 4.2.6.8 and 6.1.1.4'
Cd Cd -0.8080 1.2020 'International Tables Vol C Tables 4.2.6.8 and 6.1.1.4'
N N 0.0060 0.0030 'International Tables Vol C Tables 4.2.6.8 and 6.1.1.4'
O O 0.0110 0.0060 'International Tables Vol C Tables 4.2.6.8 and 6.1.1.4'

loop_
_geom_angle_atom_site_label_1
_geom_angle_atom_site_label_2
_geom_angle_atom_site_label_3
_geom_angle
_geom_angle_site_symmetry_1
_geom_angle_site_symmetry_3
O3 Cd2 O4 53.84(13) 1_654 1_654
O3 Cd2 C15 26.83(15) 1_654 1_654
O4 Cd2 C15 27.06(14) 1_654 1_654
O9 Cd2 O3 138.13(13) . 1_654
O9 Cd2 O4 84.62(13) . 1_654
O9 Cd2 N10 126.78(13) . .
O9 Cd2 N12 84.02(14) . .
O9 Cd2 N4 96.79(13) . 2
O9 Cd2 C15 111.38(16) . 1_654
N10 Cd2 O3 94.69(14) . 1_654
N10 Cd2 O4 148.52(13) . 1_654
N10 Cd2 N12 96.84(14) . .
N10 Cd2 N4 88.96(13) . 2
N10 Cd2 C15 121.50(16) . 1_654
N12 Cd2 O3 85.65(13) . 1_654
N12 Cd2 O4 82.81(13) . 1_654
N12 Cd2 N4 172.14(13) . 2
N12 Cd2 C15 82.26(13) . 1_654
N4 Cd2 O3 88.60(13) 2 1_654
N4 Cd2 O4 89.48(13) 2 1_654
N4 Cd2 C15 90.20(13) 2 1_654
O1 Cd1 O6 126.12(13) . .
O1 Cd1 C8 26.16(15) . .
O1 Cd1 C9 104.24(14) . .
O7 Cd1 O1 52.59(14) . .
O7 Cd1 O6 177.87(15) . .
O7 Cd1 C8 26.44(16) . .
O7 Cd1 C9 151.67(17) . .
O2 Cd1 O1 83.13(14) . .
O2 Cd1 O7 124.86(16) . .
O2 Cd1 O6 53.04(13) . .
O2 Cd1 N5 113.20(16) . .
O2 Cd1 N7 123.59(17) . 2
O2 Cd1 C8 104.76(16) . .
O2 Cd1 C9 26.95(13) . .
O6 Cd1 C8 152.27(17) . .
O6 Cd1 C9 26.26(12) . .
N5 Cd1 O1 141.63(14) . .
N5 Cd1 O7 91.82(14) . .
N5 Cd1 O6 88.95(14) . .
N5 Cd1 N7 104.39(15) . 2
N5 Cd1 C8 117.33(16) . .
N5 Cd1 C9 103.90(14) . .
N7 Cd1 O1 92.65(14) 2 .
N7 Cd1 O7 92.96(15) 2 .
N7 Cd1 O6 88.77(14) 2 .
N7 Cd1 C8 92.67(14) 2 .
N7 Cd1 C9 105.42(15) 2 .
C8 Cd1 C9 128.96(17) . .
C4 O8 C49 117.0(3) . .
C8 O1 Cd1 86.5(3) . .
C8 O7 Cd1 98.4(3) . .
C9 O2 Cd1 102.4(3) . .
C9 O6 Cd1 83.2(3) . .
C15 O3 Cd2 93.9(3) . 1_456
C15 O4 Cd2 89.4(3) . 1_456
C1 O9 Cd2 108.8(3) . .
C12 O5 C17 115.8(3) . .
C70 N10 Cd2 127.0(3) . .
C70 N10 C78 106.6(4) . .
C78 N10 Cd2 125.5(3) . .
C70 N11 C77 105.8(4) . .
C70 N11 C71 127.4(4) . .
C77 N11 C71 126.8(4) . .
C79 N12 Cd2 122.2(3) . .
C79 N12 C87 105.4(4) . .
C87 N12 Cd2 132.0(3) . .
C79 N13 C86 105.6(4) . .
C79 N13 C80 127.5(4) . .
C86 N13 C80 126.9(4) . .
C40 N5 Cd1 127.9(3) . .
C40 N5 C48 105.0(4) . .
C48 N5 Cd1 127.1(4) . .
C40 N6 C47 104.9(5) . .
C40 N6 C41 127.0(4) . .
C47 N6 C41 128.1(4) . .
C60 N7 Cd1 125.0(3) . 2
C61 N7 Cd1 118.7(3) . 2
C61 N7 C60 115.5(4) . .
C57 N8 C63 117.6(4) . .
C66 N9 C67 115.2(5) . .
C36 N4 Cd2 123.7(3) . 2
C37 N4 Cd2 118.7(3) . 2
C37 N4 C36 116.9(4) . .
C33 N3 C25 118.2(4) . .
C29 N1 C28 120.0(10) . .
N10 C70 N11 112.3(4) . .
N10 C70 H70 123.9 . .
N11 C70 H70 123.9 . .
N10 C78 H78 127.0 . .
C77 C78 N10 106.0(5) . .
C77 C78 H78 127.0 . .
N11 C77 C78 109.3(4) . .
N11 C77 H77 125.4 . .
C78 C77 H77 125.4 . .
C72 C71 N11 120.4(5) . .
C76 C71 N11 119.7(5) . .
C76 C71 C72 119.9(5) . .
C71 C72 H72 120.2 . .
C71 C72 C73 119.6(5) . .
C73 C72 H72 120.2 . .
C72 C73 H73 118.7 . .
C74 C73 C72 122.5(5) . .
C74 C73 H73 118.7 . .
C73 C74 C74 123.0(6) . 2_464
C75 C74 C73 115.5(5) . .
C75 C74 C74 121.5(6) . 2_464
C74 C75 H75 118.9 . .
C74 C75 C76 122.2(6) . .
C76 C75 H75 118.9 . .
C71 C76 C75 120.2(6) . .
C71 C76 H76 119.9 . .
C75 C76 H76 119.9 . .
N12 C79 N13 113.1(5) . .
N12 C79 H79 123.5 . .
N13 C79 H79 123.5 . .
N12 C87 H87 125.2 . .
C86 C87 N12 109.7(5) . .
C86 C87 H87 125.2 . .
N13 C86 H86 126.9 . .
C87 C86 N13 106.3(5) . .
C87 C86 H86 126.9 . .
C81 C80 N13 120.0(4) . .
C81 C80 C85 118.7(5) . .
C85 C80 N13 121.3(5) . .
C80 C81 H81 119.9 . .
C80 C81 C82 120.2(5) . .
C82 C81 H81 119.9 . .
C81 C82 H82 118.5 . .
C81 C82 C83 122.9(5) . .
C83 C82 H82 118.5 . .
C82 C83 C83 122.3(6) . 2_665
C84 C83 C82 114.5(5) . .
C84 C83 C83 123.2(5) . 2_665
C83 C84 H84 118.8 . .
C85 C84 C83 122.4(5) . .
C85 C84 H84 118.8 . .
C80 C85 C84 121.1(5) . .
C80 C85 H85 119.5 . .
C84 C85 H85 119.5 . .
N5 C40 N6 113.0(4) . .
N5 C40 H40 123.5 . .
N6 C40 H40 123.5 . .
N5 C48 H48 125.2 . .
C47 C48 N5 109.5(5) . .
C47 C48 H48 125.2 . .
N6 C47 H47 126.2 . .
C48 C47 N6 107.6(5) . .
C48 C47 H47 126.2 . .
C42 C41 N6 119.8(5) . .
C42 C41 C46 118.4(5) . .
C46 C41 N6 121.8(4) . .
C41 C42 H42 119.8 . .
C41 C42 C43 120.4(5) . .
C43 C42 H42 119.8 . .
C42 C43 H43 118.4 . .
C42 C43 C44 123.2(5) . .
C44 C43 H43 118.4 . .
C43 C44 C44 121.7(5) . 2_365
C43 C44 C45 114.6(5) . .
C45 C44 C44 123.7(5) . 2_365
C44 C45 H45 118.3 . .
C46 C45 C44 123.4(5) . .
C46 C45 H45 118.3 . .
C41 C46 H46 120.0 . .
C45 C46 C41 120.0(5) . .
C45 C46 H46 120.0 . .
N7 C60 H60 118.1 . .
N7 C60 C59 123.8(4) . .
C59 C60 H60 118.1 . .
C60 C59 H59 119.9 . .
C60 C59 C58 120.2(4) . .
C58 C59 H59 119.9 . .
C59 C58 C57 122.3(4) . .
C62 C58 C59 115.7(4) . .
C62 C58 C57 121.9(4) . .
C58 C62 H62 119.7 . .
C61 C62 C58 120.6(5) . .
C61 C62 H62 119.7 . .
N7 C61 C62 124.1(5) . .
N7 C61 H61 117.9 . .
C62 C61 H61 117.9 . .
N8 C57 C58 115.8(4) . .
N8 C57 C56 122.3(4) . .
C56 C57 C58 121.8(4) . .
C57 C56 H56 119.8 . .
C55 C56 C57 120.4(4) . .
C55 C56 H56 119.8 . .
C56 C55 C52 120.2(4) . .
C69 C55 C56 116.8(4) . .
C69 C55 C52 122.9(4) . .
C55 C69 H69 120.0 . .
C55 C69 C63 119.9(4) . .
C63 C69 H69 120.0 . .
N8 C63 C69 122.8(4) . .
N8 C63 C64 115.4(4) . .
C69 C63 C64 121.6(4) . .
N9 C66 H66 117.4 . .
N9 C66 C65 125.1(5) . .
C65 C66 H66 117.4 . .
C66 C65 H65 120.0 . .
C66 C65 C64 119.9(5) . .
C64 C65 H65 120.0 . .
C65 C64 C63 123.0(4) . .
C65 C64 C68 116.0(5) . .
C68 C64 C63 121.0(4) . .
C64 C68 H68 120.1 . .
C67 C68 C64 119.7(5) . .
C67 C68 H68 120.1 . .
N9 C67 C68 124.0(6) . .
N9 C67 H67 118.0 . .
C68 C67 H67 118.0 . .
C51 C52 C55 124.1(4) . .
C51 C52 C53 117.2(4) . .
C53 C52 C55 118.7(4) . .
C52 C51 H51 119.5 . .
C50 C51 C52 120.9(4) . .
C50 C51 H51 119.5 . .
C51 C50 H50 120.1 . .
C49 C50 C51 119.9(4) . .
C49 C50 H50 120.1 . .
C50 C49 O8 118.6(4) . .
C50 C49 C54 120.9(4) . .
C54 C49 O8 120.5(4) . .
C49 C54 H54 120.5 . .
C49 C54 C53 118.9(4) . .
C53 C54 H54 120.5 . .
C52 C53 H53 118.9 . .
C54 C53 C52 122.1(4) . .
C54 C53 H53 118.9 . .
C4 C5 H5 121.2 . .
C6 C5 H5 121.2 . .
C6 C5 C4 117.6(4) . .
O8 C4 C5 116.1(4) . .
C3 C4 O8 122.8(4) . .
C3 C4 C5 121.0(4) . .
C4 C3 H3 120.0 . .
C2 C3 C4 119.9(4) . .
C2 C3 H3 120.0 . .
C3 C2 C1 118.5(4) . .
C7 C2 C3 120.8(4) . .
C7 C2 C1 120.6(4) . .
C2 C7 H7 120.1 . .
C2 C7 C6 119.7(4) . .
C6 C7 H7 120.1 . .
C5 C6 C7 120.7(4) . .
C5 C6 C8 119.8(5) . .
C7 C6 C8 119.4(5) . .
O1 C8 Cd1 67.3(3) . .
O1 C8 O7 122.5(5) . .
O1 C8 C6 120.9(5) . .
O7 C8 Cd1 55.2(3) . .
O7 C8 C6 116.7(5) . .
C6 C8 Cd1 171.4(4) . .
N4 C36 H36 118.3 . .
N4 C36 C35 123.4(4) . .
C35 C36 H36 118.3 . .
C36 C35 H35 120.1 . .
C36 C35 C34 119.8(4) . .
C34 C35 H35 120.1 . .
C35 C34 C38 116.2(4) . .
C35 C34 C33 122.1(4) . .
C38 C34 C33 121.8(4) . .
C34 C38 H38 120.2 . .
C37 C38 C34 119.7(5) . .
C37 C38 H38 120.2 . .
N4 C37 C38 123.9(5) . .
N4 C37 H37 118.0 . .
C38 C37 H37 118.0 . .
N3 C33 C34 116.2(4) . .
N3 C33 C39 121.9(4) . .
C39 C33 C34 121.7(4) . .
C33 C39 H39 119.7 . .
C23 C39 C33 120.6(4) . .
C23 C39 H39 119.7 . .
C39 C23 C20 121.0(4) . .
C24 C23 C39 116.5(4) . .
C24 C23 C20 122.4(4) . .
C23 C24 H24 120.0 . .
C23 C24 C25 120.0(4) . .
C25 C24 H24 120.0 . .
N3 C25 C24 122.8(4) . .
N3 C25 C26 115.8(4) . .
C24 C25 C26 121.4(4) . .
N1 C29 H29 118.8 . .
N1 C29 C30 122.5(12) . .
C30 C29 H29 118.8 . .
C29 C30 H30 122.0 . .
C29 C30 C26 116.1(10) . .
C26 C30 H30 122.0 . .
C25 C26 C30 113.6(6) . .
C27 C26 C25 124.1(5) . .
C27 C26 C30 118.4(6) . .
C27 C26 C32 109.7(7) . .
C32 C26 C25 121.1(6) . .
C26 C27 H27 119.3 . .
C28 C27 C26 121.3(6) . .
C28 C27 H27 119.3 . .
N1 C28 H28A 121.5 . .
C27 C28 N1 117.1(7) . .
C27 C28 H28A 121.5 . .
C27 C28 H28 110(7) . .
N2 C28 C27 125.3(7) . .
N2 C28 H28 121(7) . .
C19 C20 C23 122.6(4) . .
C21 C20 C23 120.3(4) . .
C21 C20 C19 117.1(4) . .
C20 C19 H19 119.1 . .
C18 C19 C20 121.8(5) . .
C18 C19 H19 119.1 . .
C19 C18 H18 120.5 . .
C17 C18 C19 118.9(4) . .
C17 C18 H18 120.5 . .
C18 C17 O5 118.1(4) . .
C22 C17 O5 120.7(4) . .
C22 C17 C18 121.1(4) . .
C17 C22 H22 120.5 . .
C17 C22 C21 119.0(4) . .
C21 C22 H22 120.5 . .
C20 C21 C22 122.0(4) . .
C20 C21 H21 119.0 . .
C22 C21 H21 119.0 . .
C12 C11 H11 119.9 . .
C10 C11 H11 119.9 . .
C10 C11 C12 120.1(4) . .
O5 C12 C11 120.6(4) . .
C13 C12 O5 119.4(4) . .
C13 C12 C11 119.9(4) . .
C12 C13 H13 119.5 . .
C12 C13 C14 121.1(4) . .
C14 C13 H13 119.5 . .
C13 C14 C15 121.5(4) . .
C16 C14 C13 119.4(4) . .
C16 C14 C15 119.1(5) . .
O3 C15 Cd2 59.3(2) . 1_456
O3 C15 O4 122.6(4) . .
O3 C15 C14 119.2(5) . .
O4 C15 Cd2 63.5(2) . 1_456
O4 C15 C14 118.2(5) . .
C14 C15 Cd2 174.4(3) . 1_456
C14 C16 H16 119.8 . .
C14 C16 C10 120.5(5) . .
C10 C16 H16 119.8 . .
C11 C10 C16 119.0(5) . .
C11 C10 C9 120.1(4) . .
C16 C10 C9 120.9(5) . .
O2 C9 Cd1 50.6(2) . .
O2 C9 C10 118.1(5) . .
O6 C9 Cd1 70.6(3) . .
O6 C9 O2 120.6(5) . .
O6 C9 C10 121.2(5) . .
C10 C9 Cd1 165.5(3) . .
O9 C1 C2 116.0(4) . .
O10 C1 O9 124.7(5) . .
O10 C1 C2 119.3(5) . .
C28 N2 C31 109.9(10) . .
N2 C31 H31 116.9 . .
N2 C31 C32 126.1(12) . .
C32 C31 H31 116.9 . .
C26 C32 H32 119.7 . .
C31 C32 C26 120.5(11) . .
C31 C32 H32 119.7 . .

loop_
_geom_bond_atom_site_label_1
_geom_bond_atom_site_label_2
_geom_bond_distance
_geom_bond_site_symmetry_2
Cd2 O3 2.403(3) 1_654
Cd2 O4 2.497(3) 1_654
Cd2 O9 2.213(3) .
Cd2 N10 2.289(4) .
Cd2 N12 2.351(4) .
Cd2 N4 2.389(4) 2
Cd2 C15 2.789(5) 1_654
Cd1 O1 2.545(4) .
Cd1 O7 2.284(4) .
Cd1 O2 2.181(4) .
Cd1 O6 2.617(4) .
Cd1 N5 2.243(4) .
Cd1 N7 2.267(4) 2
Cd1 C8 2.753(5) .
Cd1 C9 2.755(5) .
O8 C49 1.406(5) .
O8 C4 1.396(5) .
O1 C8 1.216(6) .
O7 C8 1.239(7) .
O2 C9 1.278(6) .
O6 C9 1.228(6) .
O3 Cd2 2.403(3) 1_456
O3 C15 1.262(6) .
O4 Cd2 2.497(3) 1_456
O4 C15 1.269(6) .
O9 C1 1.258(5) .
O10 C1 1.218(6) .
O5 C17 1.395(5) .
O5 C12 1.387(5) .
N10 C70 1.312(6) .
N10 C78 1.389(6) .
N11 C70 1.343(6) .
N11 C77 1.345(6) .
N11 C71 1.414(6) .
N12 C79 1.318(6) .
N12 C87 1.375(6) .
N13 C79 1.340(5) .
N13 C86 1.402(7) .
N13 C80 1.427(6) .
N5 C40 1.309(6) .
N5 C48 1.354(6) .
N6 C40 1.343(6) .
N6 C47 1.360(6) .
N6 C41 1.435(6) .
N7 Cd1 2.267(4) 2
N7 C60 1.333(6) .
N7 C61 1.327(6) .
N8 C57 1.335(5) .
N8 C63 1.342(5) .
N9 C66 1.322(8) .
N9 C67 1.343(8) .
N4 Cd2 2.389(4) 2
N4 C36 1.332(6) .
N4 C37 1.303(6) .
N3 C33 1.325(5) .
N3 C25 1.340(6) .
N1 C29 1.313(16) .
N1 C28 1.537(15) .
C70 H70 0.9300 .
C78 H78 0.9300 .
C78 C77 1.377(7) .
C77 H77 0.9300 .
C71 C72 1.354(7) .
C71 C76 1.338(7) .
C72 H72 0.9300 .
C72 C73 1.382(8) .
C73 H73 0.9300 .
C73 C74 1.375(7) .
C74 C74 1.497(10) 2_464
C74 C75 1.372(7) .
C75 H75 0.9300 .
C75 C76 1.386(8) .
C76 H76 0.9300 .
C79 H79 0.9300 .
C87 H87 0.9300 .
C87 C86 1.361(7) .
C86 H86 0.9300 .
C80 C81 1.355(7) .
C80 C85 1.363(6) .
C81 H81 0.9300 .
C81 C82 1.371(7) .
C82 H82 0.9300 .
C82 C83 1.395(6) .
C83 C83 1.482(9) 2_665
C83 C84 1.388(7) .
C84 H84 0.9300 .
C84 C85 1.364(7) .
C85 H85 0.9300 .
C40 H40 0.9300 .
C48 H48 0.9300 .
C48 C47 1.346(8) .
C47 H47 0.9300 .
C41 C42 1.352(7) .
C41 C46 1.371(6) .
C42 H42 0.9300 .
C42 C43 1.365(8) .
C43 H43 0.9300 .
C43 C44 1.367(7) .
C44 C44 1.482(10) 2_365
C44 C45 1.376(6) .
C45 H45 0.9300 .
C45 C46 1.356(7) .
C46 H46 0.9300 .
C60 H60 0.9300 .
C60 C59 1.374(6) .
C59 H59 0.9300 .
C59 C58 1.378(6) .
C58 C62 1.377(6) .
C58 C57 1.481(6) .
C62 H62 0.9300 .
C62 C61 1.362(7) .
C61 H61 0.9300 .
C57 C56 1.395(6) .
C56 H56 0.9300 .
C56 C55 1.386(6) .
C55 C69 1.380(6) .
C55 C52 1.469(6) .
C69 H69 0.9300 .
C69 C63 1.395(6) .
C63 C64 1.475(6) .
C66 H66 0.9300 .
C66 C65 1.358(7) .
C65 H65 0.9300 .
C65 C64 1.385(6) .
C64 C68 1.392(7) .
C68 H68 0.9300 .
C68 C67 1.368(8) .
C67 H67 0.9300 .
C52 C51 1.395(6) .
C52 C53 1.401(6) .
C51 H51 0.9300 .
C51 C50 1.386(6) .
C50 H50 0.9300 .
C50 C49 1.374(6) .
C49 C54 1.376(6) .
C54 H54 0.9300 .
C54 C53 1.379(6) .
C53 H53 0.9300 .
C5 H5 0.9300 .
C5 C4 1.405(6) .
C5 C6 1.400(7) .
C4 C3 1.387(6) .
C3 H3 0.9300 .
C3 C2 1.383(6) .
C2 C7 1.363(6) .
C2 C1 1.513(6) .
C7 H7 0.9300 .
C7 C6 1.410(7) .
C6 C8 1.526(6) .
C36 H36 0.9300 .
C36 C35 1.377(6) .
C35 H35 0.9300 .
C35 C34 1.381(6) .
C34 C38 1.387(6) .
C34 C33 1.486(6) .
C38 H38 0.9300 .
C38 C37 1.381(7) .
C37 H37 0.9300 .
C33 C39 1.398(6) .
C39 H39 0.9300 .
C39 C23 1.395(6) .
C23 C24 1.378(6) .
C23 C20 1.485(6) .
C24 H24 0.9300 .
C24 C25 1.392(6) .
C25 C26 1.473(7) .
C29 H29 0.9300 .
C29 C30 1.415(15) .
C30 H30 0.9300 .
C30 C26 1.521(14) .
C26 C27 1.363(7) .
C26 C32 1.404(12) .
C27 H27 0.9300 .
C27 C28 1.362(8) .
C28 H28A 0.9300 .
C28 H28 1.06(13) .
C28 N2 1.305(12) .
C20 C19 1.389(6) .
C20 C21 1.377(6) .
C19 H19 0.9300 .
C19 C18 1.385(6) .
C18 H18 0.9300 .
C18 C17 1.370(6) .
C17 C22 1.364(6) .
C22 H22 0.9300 .
C22 C21 1.391(6) .
C21 H21 0.9300 .
C11 H11 0.9300 .
C11 C12 1.392(6) .
C11 C10 1.379(6) .
C12 C13 1.358(6) .
C13 H13 0.9300 .
C13 C14 1.379(7) .
C14 C15 1.499(6) .
C14 C16 1.377(6) .
C15 Cd2 2.789(5) 1_456
C16 H16 0.9300 .
C16 C10 1.398(6) .
C10 C9 1.496(7) .
N2 C31 1.323(17) .
C31 H31 0.9300 .
C31 C32 1.385(16) .
C32 H32 0.9300 .

loop_
_geom_torsion_atom_site_label_1
_geom_torsion_atom_site_label_2
_geom_torsion_atom_site_label_3
_geom_torsion_atom_site_label_4
_geom_torsion
_geom_torsion_site_symmetry_1
_geom_torsion_site_symmetry_4
Cd2 O3 C15 O4 5.4(5) 1_456 .
Cd2 O3 C15 C14 -173.8(4) 1_456 .
Cd2 O4 C15 O3 -5.1(5) 1_456 .
Cd2 O4 C15 C14 174.0(4) 1_456 .
Cd2 O9 C1 O10 15.6(6) . .
Cd2 O9 C1 C2 -163.9(3) . .
Cd2 N10 C70 N11 171.1(3) . .
Cd2 N10 C78 C77 -170.3(3) . .
Cd2 N12 C79 N13 174.3(3) . .
Cd2 N12 C87 C86 -172.8(4) . .
Cd2 N4 C36 C35 -167.6(4) 2 .
Cd2 N4 C37 C38 167.3(6) 2 .
Cd1 O1 C8 O7 1.8(6) . .
Cd1 O1 C8 C6 -176.9(4) . .
Cd1 O7 C8 O1 -2.0(6) . .
Cd1 O7 C8 C6 176.7(3) . .
Cd1 O2 C9 O6 -9.7(6) . .
Cd1 O2 C9 C10 168.9(3) . .
Cd1 O6 C9 O2 7.9(5) . .
Cd1 O6 C9 C10 -170.6(4) . .
Cd1 N5 C40 N6 -176.8(3) . .
Cd1 N5 C48 C47 178.0(4) . .
Cd1 N7 C60 C59 -167.7(4) 2 .
Cd1 N7 C61 C62 168.1(6) 2 .
O8 C49 C54 C53 -179.5(4) . .
O8 C4 C3 C2 -174.4(4) . .
O5 C17 C22 C21 -179.4(4) . .
O5 C12 C13 C14 177.1(4) . .
N10 C78 C77 N11 -0.7(6) . .
N11 C71 C72 C73 -179.2(5) . .
N11 C71 C76 C75 178.4(7) . .
N12 C87 C86 N13 -0.6(7) . .
N13 C80 C81 C82 -176.4(5) . .
N13 C80 C85 C84 178.7(5) . .
N5 C48 C47 N6 -1.2(8) . .
N6 C41 C42 C43 -178.5(7) . .
N6 C41 C46 C45 179.9(5) . .
N7 C60 C59 C58 0.7(9) . .
N8 C57 C56 C55 -3.9(7) . .
N8 C63 C64 C65 148.3(5) . .
N8 C63 C64 C68 -32.4(8) . .
N9 C66 C65 C64 -0.6(12) . .
N4 C36 C35 C34 0.6(8) . .
N3 C33 C39 C23 -1.1(8) . .
N3 C25 C26 C30 -44.2(10) . .
N3 C25 C26 C27 158.4(6) . .
N3 C25 C26 C32 6.4(12) . .
N1 C29 C30 C26 12(2) . .
C70 N10 C78 C77 -0.4(5) . .
C70 N11 C77 C78 1.4(6) . .
C70 N11 C71 C72 170.5(5) . .
C70 N11 C71 C76 -7.8(8) . .
C78 N10 C70 N11 1.3(5) . .
C77 N11 C70 N10 -1.7(5) . .
C77 N11 C71 C72 -10.1(8) . .
C77 N11 C71 C76 171.6(6) . .
C71 N11 C70 N10 177.8(4) . .
C71 N11 C77 C78 -178.1(4) . .
C71 C72 C73 C74 1.5(10) . .
C72 C71 C76 C75 0.1(11) . .
C72 C73 C74 C74 179.2(7) . 2_464
C72 C73 C74 C75 -1.2(10) . .
C73 C74 C75 C76 0.4(11) . .
C74 C74 C75 C76 -180.0(8) 2_464 .
C74 C75 C76 C71 0.1(13) . .
C76 C71 C72 C73 -0.9(10) . .
C79 N12 C87 C86 0.1(6) . .
C79 N13 C86 C87 0.9(6) . .
C79 N13 C80 C81 19.7(8) . .
C79 N13 C80 C85 -160.4(5) . .
C87 N12 C79 N13 0.6(6) . .
C86 N13 C79 N12 -0.9(6) . .
C86 N13 C80 C81 -161.8(6) . .
C86 N13 C80 C85 18.1(8) . .
C80 N13 C79 N12 177.8(4) . .
C80 N13 C86 C87 -177.8(4) . .
C80 C81 C82 C83 -2.3(11) . .
C81 C80 C85 C84 -1.4(8) . .
C81 C82 C83 C83 -179.6(6) . 2_665
C81 C82 C83 C84 -1.3(9) . .
C82 C83 C84 C85 3.6(8) . .
C83 C83 C84 C85 -178.1(6) 2_665 .
C83 C84 C85 C80 -2.4(9) . .
C85 C80 C81 C82 3.7(10) . .
C40 N5 C48 C47 0.1(7) . .
C40 N6 C47 C48 1.8(7) . .
C40 N6 C41 C42 37.0(8) . .
C40 N6 C41 C46 -141.9(5) . .
C48 N5 C40 N6 1.1(6) . .
C47 N6 C40 N5 -1.8(6) . .
C47 N6 C41 C42 -139.7(7) . .
C47 N6 C41 C46 41.4(8) . .
C41 N6 C40 N5 -179.2(4) . .
C41 N6 C47 C48 179.1(5) . .
C41 C42 C43 C44 -0.6(13) . .
C42 C41 C46 C45 0.9(9) . .
C42 C43 C44 C44 179.5(8) . 2_365
C42 C43 C44 C45 -0.7(11) . .
C43 C44 C45 C46 2.1(8) . .
C44 C44 C45 C46 -178.0(6) 2_365 .
C44 C45 C46 C41 -2.3(8) . .
C46 C41 C42 C43 0.4(11) . .
C60 N7 C61 C62 -2.6(10) . .
C60 C59 C58 C62 -3.4(8) . .
C60 C59 C58 C57 173.3(5) . .
C59 C58 C62 C61 3.2(10) . .
C59 C58 C57 N8 -3.0(7) . .
C59 C58 C57 C56 -178.8(5) . .
C58 C62 C61 N7 -0.2(12) . .
C58 C57 C56 C55 171.7(4) . .
C62 C58 C57 N8 173.6(5) . .
C62 C58 C57 C56 -2.3(8) . .
C61 N7 C60 C59 2.3(8) . .
C57 N8 C63 C69 1.7(7) . .
C57 N8 C63 C64 177.5(4) . .
C57 C58 C62 C61 -173.6(6) . .
C57 C56 C55 C69 5.0(7) . .
C57 C56 C55 C52 -171.7(4) . .
C56 C55 C69 C63 -2.9(7) . .
C56 C55 C52 C51 -154.6(5) . .
C56 C55 C52 C53 28.6(7) . .
C55 C69 C63 N8 -0.4(8) . .
C55 C69 C63 C64 -176.0(5) . .
C55 C52 C51 C50 -179.3(5) . .
C55 C52 C53 C54 179.0(5) . .
C69 C55 C52 C51 28.9(7) . .
C69 C55 C52 C53 -147.9(5) . .
C69 C63 C64 C65 -35.8(8) . .
C69 C63 C64 C68 143.5(6) . .
C63 N8 C57 C58 -175.4(4) . .
C63 N8 C57 C56 0.5(7) . .
C63 C64 C68 C67 -178.8(6) . .
C66 N9 C67 C68 1.7(13) . .
C66 C65 C64 C63 179.8(6) . .
C66 C65 C64 C68 0.5(9) . .
C65 C64 C68 C67 0.6(10) . .
C64 C68 C67 N9 -1.8(13) . .
C67 N9 C66 C65 -0.6(12) . .
C52 C55 C69 C63 173.7(4) . .
C52 C51 C50 C49 1.8(8) . .
C51 C52 C53 C54 2.1(7) . .
C51 C50 C49 O8 179.1(5) . .
C51 C50 C49 C54 -0.5(8) . .
C50 C49 C54 C53 0.1(8) . .
C49 O8 C4 C5 147.2(4) . .
C49 O8 C4 C3 -36.5(6) . .
C49 C54 C53 C52 -0.9(8) . .
C53 C52 C51 C50 -2.5(8) . .
C5 C4 C3 C2 1.7(6) . .
C5 C6 C8 O1 -23.7(7) . .
C5 C6 C8 O7 157.6(5) . .
C4 O8 C49 C50 136.3(5) . .
C4 O8 C49 C54 -44.1(6) . .
C4 C5 C6 C7 2.1(6) . .
C4 C5 C6 C8 -177.8(4) . .
C4 C3 C2 C7 2.1(6) . .
C4 C3 C2 C1 178.3(4) . .
C3 C2 C7 C6 -3.6(6) . .
C3 C2 C1 O9 6.8(6) . .
C3 C2 C1 O10 -172.8(4) . .
C2 C7 C6 C5 1.5(6) . .
C2 C7 C6 C8 -178.6(4) . .
C7 C2 C1 O9 -177.0(4) . .
C7 C2 C1 O10 3.4(7) . .
C7 C6 C8 O1 156.4(5) . .
C7 C6 C8 O7 -22.4(7) . .
C6 C5 C4 O8 172.6(4) . .
C6 C5 C4 C3 -3.7(6) . .
C36 N4 C37 C38 -3.2(10) . .
C36 C35 C34 C38 -3.0(8) . .
C36 C35 C34 C33 175.7(5) . .
C35 C34 C38 C37 2.3(9) . .
C35 C34 C33 N3 -2.9(7) . .
C35 C34 C33 C39 -177.9(5) . .
C34 C38 C37 N4 0.8(12) . .
C34 C33 C39 C23 173.6(5) . .
C38 C34 C33 N3 175.7(5) . .
C38 C34 C33 C39 0.8(8) . .
C37 N4 C36 C35 2.5(8) . .
C33 N3 C25 C24 2.9(8) . .
C33 N3 C25 C26 -177.5(5) . .
C33 C34 C38 C37 -176.4(6) . .
C33 C39 C23 C24 1.1(7) . .
C33 C39 C23 C20 -176.7(5) . .
C39 C23 C24 C25 0.8(8) . .
C39 C23 C20 C19 -157.5(5) . .
C39 C23 C20 C21 22.5(7) . .
C23 C24 C25 N3 -2.9(9) . .
C23 C24 C25 C26 177.5(6) . .
C23 C20 C19 C18 178.7(6) . .
C23 C20 C21 C22 -178.5(5) . .
C24 C23 C20 C19 24.8(8) . .
C24 C23 C20 C21 -155.1(5) . .
C24 C25 C26 C30 135.4(8) . .
C24 C25 C26 C27 -22.0(11) . .
C24 C25 C26 C32 -174.0(10) . .
C25 N3 C33 C34 -175.9(5) . .
C25 N3 C33 C39 -0.9(8) . .
C25 C26 C27 C28 -179.0(7) . .
C25 C26 C32 C31 171.1(12) . .
C29 N1 C28 C27 11.3(17) . .
C29 C30 C26 C25 -178.6(10) . .
C29 C30 C26 C27 -19.8(16) . .
C30 C26 C27 C28 24.6(12) . .
C26 C27 C28 N1 -19.9(12) . .
C26 C27 C28 N2 31.8(15) . .
C27 C26 C32 C31 15.5(17) . .
C27 C28 N2 C31 -23.3(19) . .
C28 N1 C29 C30 -8(2) . .
C28 N2 C31 C32 14(2) . .
C20 C23 C24 C25 178.6(5) . .
C20 C19 C18 C17 -0.8(10) . .
C19 C20 C21 C22 1.6(8) . .
C19 C18 C17 O5 179.7(5) . .
C19 C18 C17 C22 2.9(9) . .
C18 C17 C22 C21 -2.7(8) . .
C17 O5 C12 C11 -47.7(6) . .
C17 O5 C12 C13 135.1(4) . .
C17 C22 C21 C20 0.4(8) . .
C21 C20 C19 C18 -1.4(9) . .
C11 C12 C13 C14 -0.1(7) . .
C11 C10 C9 Cd1 19.9(16) . .
C11 C10 C9 O2 -16.5(7) . .
C11 C10 C9 O6 162.0(5) . .
C12 O5 C17 C18 139.6(5) . .
C12 O5 C17 C22 -43.5(6) . .
C12 C11 C10 C16 2.4(7) . .
C12 C11 C10 C9 -175.1(4) . .
C12 C13 C14 C15 -177.3(4) . .
C12 C13 C14 C16 1.4(7) . .
C13 C14 C15 O3 158.6(5) . .
C13 C14 C15 O4 -20.6(7) . .
C13 C14 C16 C10 -0.8(7) . .
C14 C16 C10 C11 -1.1(7) . .
C14 C16 C10 C9 176.4(4) . .
C15 C14 C16 C10 178.0(4) . .
C16 C14 C15 O3 -20.2(7) . .
C16 C14 C15 O4 160.6(4) . .
C16 C10 C9 Cd1 -157.5(12) . .
C16 C10 C9 O2 166.0(5) . .
C16 C10 C9 O6 -15.4(7) . .
C10 C11 C12 O5 -179.0(4) . .
C10 C11 C12 C13 -1.8(7) . .
C1 C2 C7 C6 -179.8(4) . .
N2 C31 C32 C26 -12(3) . .
C32 C26 C27 C28 -24.3(12) . .
